data_7237703
loop_
_publ_author_name
'Mondal, Rajarshi'
'Lozada, Issiah B.'
'Davis, Rebecca L.'
'Williams, J. A. Gareth'
'Herbert, David E.'

_publ_section_title
;
 Exploiting synergy between ligand design and counterion interactions to
 boost room temperature phosphorescence from Cu(i) compounds
;
_journal_issue 13
_journal_name_full 'Journal of Materials Chemistry C'
_journal_page_first 3772
_journal_paper_doi 10.1039/C9TC00040B
_journal_volume 7
_journal_year 2019
_chemical_formula_sum 'C109 H88 Cl2 Cu2 F12 N4 P6'
_chemical_formula_weight 2065.63
_space_group_crystal_system monoclinic
_space_group_IT_number 15
_space_group_name_Hall '-C 2yc'
_space_group_name_H-M_alt 'C 1 2/c 1'
_atom_sites_solution_hydrogens geom
_audit_creation_method SHELXL-2017/1
_audit_update_record
;
2018-10-12 deposited with the CCDC.
2019-01-23 downloaded from the CCDC.
;
_cell_angle_alpha 90
_cell_angle_beta 128.5560(10)
_cell_angle_gamma 90
_cell_formula_units_Z 4
_cell_length_a 27.3393(13)
_cell_length_b 25.0872(11)
_cell_length_c 17.9939(9)
_cell_measurement_reflns_used 9904
_cell_measurement_temperature 150(2)
_cell_measurement_theta_max 30.78
_cell_measurement_theta_min 2.55
_cell_volume 9651.0(8)
_computing_cell_refinement 'Bruker SAINT'
_computing_data_collection 'Bruker APEX3'
_computing_data_reduction 'Bruker SAINT'
_computing_molecular_graphics 'Bruker SHELXTL'
_computing_publication_material 'Bruker SHELXTL'
_computing_structure_refinement 'SHELXL-2017/1 (Sheldrick, 2017)'
_computing_structure_solution 'SHELXS-97 (Sheldrick 2008)'
_diffrn_ambient_temperature 150(2)
_diffrn_measured_fraction_theta_full 0.999
_diffrn_measured_fraction_theta_max 0.914
_diffrn_measurement_device_type 'Bruker D8 QUEST ECO CMOS'
_diffrn_measurement_method '\f and \w scans'
_diffrn_radiation.monochromator 'TRIUMPH curved--crystal'

_diffrn_radiation_type MoK\a
_diffrn_radiation_wavelength 0.71073
_diffrn_reflns_av_R_equivalents 0.0602
_diffrn_reflns_av_unetI/netI 0.0475
_diffrn_reflns_Laue_measured_fraction_full 0.999
_diffrn_reflns_Laue_measured_fraction_max 0.914
_diffrn_reflns_limit_h_max 42
_diffrn_reflns_limit_h_min -43
_diffrn_reflns_limit_k_max 39
_diffrn_reflns_limit_k_min -38
_diffrn_reflns_limit_l_max 28
_diffrn_reflns_limit_l_min -28
_diffrn_reflns_number 158133
_diffrn_reflns_point_group_measured_fraction_full 0.999
_diffrn_reflns_point_group_measured_fraction_max 0.914
_diffrn_reflns_theta_full 25.242
_diffrn_reflns_theta_max 34.390
_diffrn_reflns_theta_min 2.401
_diffrn_source 'fine-focus tube'
_exptl_absorpt_coefficient_mu 0.671
_exptl_absorpt_correction_T_max 0.7468
_exptl_absorpt_correction_T_min 0.6638
_exptl_absorpt_correction_type multi-scan
_exptl_absorpt_process_details 'SADABS V2014/5 (Bruker AXS Inc.)'
_exptl_crystal_colour yellow
_exptl_crystal_density_diffrn 1.422
_exptl_crystal_description block
_exptl_crystal_F_000 4240
_exptl_crystal_size_max 0.320
_exptl_crystal_size_mid 0.200
_exptl_crystal_size_min 0.090
_refine_diff_density_max 1.075
_refine_diff_density_min -1.409
_refine_diff_density_rms 0.080
_refine_ls_extinction_method none
_refine_ls_goodness_of_fit_ref 1.000
_refine_ls_hydrogen_treatment constr
_refine_ls_matrix_type full
_refine_ls_number_parameters 645
_refine_ls_number_reflns 18551
_refine_ls_number_restraints 0
_refine_ls_restrained_S_all 1.000
_refine_ls_R_factor_all 0.1085
_refine_ls_R_factor_gt 0.0580
_refine_ls_shift/su_max 0.001
_refine_ls_shift/su_mean 0.000
_refine_ls_structure_factor_coef Fsqd
_refine_ls_weighting_details 'w=1/[\s^2^(Fo^2^)+(0.0788P)^2^+19.2010P] where P=(Fo^2^+2Fc^2^)/3'
_refine_ls_weighting_scheme calc
_refine_ls_wR_factor_gt 0.1424
_refine_ls_wR_factor_ref 0.1706
_reflns_Friedel_coverage 0.000
_reflns_number_gt 11902
_reflns_number_total 18551
_reflns_threshold_expression 'I > 2\s(I)'
_cod_data_source_file c9tc00040b2.cif
_cod_data_source_block deh213
_cod_original_sg_symbol_H-M 'C 2/c'
_cod_database_code 7237703
_shelx_shelxl_version_number 2017/1
_shelx_space_group_comment
; 
The symmetry employed for this shelxl refinement is uniquely defined 
by the following loop, which should always be used as a source of 
symmetry information in preference to the above space-group names. 
They are only intended as comments. 
;
_shelx_estimated_absorpt_t_min 0.814
_shelx_estimated_absorpt_t_max 0.942

loop_
_space_group_symop_operation_xyz
'x, y, z'
'-x, y, -z+1/2'
'x+1/2, y+1/2, z'
'-x+1/2, y+1/2, -z+1/2'
'-x, -y, -z'
'x, -y, z-1/2'
'-x+1/2, -y+1/2, -z'
'x+1/2, -y+1/2, z-1/2'

loop_
_atom_site_label
_atom_site_type_symbol
_atom_site_fract_x
_atom_site_fract_y
_atom_site_fract_z
_atom_site_U_iso_or_equiv
_atom_site_adp_type
_atom_site_occupancy
_atom_site_site_symmetry_order
_atom_site_calc_flag
_atom_site_refinement_flags_posn
_atom_site_refinement_flags_adp
_atom_site_refinement_flags_occupancy
_atom_site_disorder_assembly
_atom_site_disorder_group
C1 C 0.32106(14) 0.61285(12) 1.01839(18) 0.0444(6) Uani 1 1 d . . . . .
H1A H 0.329869 0.589907 0.983911 0.067 Uiso 1 1 calc R U . . .
H1B H 0.320227 0.591242 1.062957 0.067 Uiso 1 1 calc R U . . .
H1C H 0.353766 0.640056 1.053607 0.067 Uiso 1 1 calc R U . . .
C2 C 0.25921(12) 0.63924(10) 0.94949(17) 0.0353(5) Uani 1 1 d . . . . .
C3 C 0.23321(14) 0.67159(10) 0.98399(19) 0.0403(6) Uani 1 1 d . . . . .
C4 C 0.26448(17) 0.67548(12) 1.0832(2) 0.0513(7) Uani 1 1 d . . . . .
H4 H 0.303297 0.657863 1.127471 0.062 Uiso 1 1 calc R U . . .
C5 C 0.23800(19) 0.70497(14) 1.1144(2) 0.0608(10) Uani 1 1 d . . . . .
H5 H 0.258454 0.707301 1.180538 0.073 Uiso 1 1 calc R U . . .
C6 C 0.18185(19) 0.73127(13) 1.0503(3) 0.0593(9) Uani 1 1 d . . . . .
H6 H 0.164284 0.751561 1.073076 0.071 Uiso 1 1 calc R U . . .
C7 C 0.15102(16) 0.72846(11) 0.9540(2) 0.0498(7) Uani 1 1 d . . . . .
H7 H 0.112776 0.747096 0.910886 0.060 Uiso 1 1 calc R U . . .
C8 C 0.17637(14) 0.69787(10) 0.9195(2) 0.0394(6) Uani 1 1 d . . . . .
C9 C 0.14574(12) 0.69238(9) 0.81888(18) 0.0347(5) Uani 1 1 d . . . . .
C10 C 0.17436(11) 0.65988(8) 0.79187(16) 0.0299(4) Uani 1 1 d . . . . .
C11 C 0.14658(11) 0.65487(8) 0.69430(16) 0.0285(4) Uani 1 1 d . . . . .
C12 C 0.09073(11) 0.68018(9) 0.62666(18) 0.0332(5) Uani 1 1 d . . . . .
H12 H 0.072251 0.676422 0.561430 0.040 Uiso 1 1 calc R U . . .
C13 C 0.06050(12) 0.71141(9) 0.6520(2) 0.0374(5) Uani 1 1 d . . . . .
C14 C 0.08858(13) 0.71731(9) 0.7466(2) 0.0403(6) Uani 1 1 d . . . . .
H14 H 0.068788 0.739033 0.764133 0.048 Uiso 1 1 calc R U . . .
C15 C -0.00184(13) 0.73660(11) 0.5748(2) 0.0487(7) Uani 1 1 d . . . . .
H15A H -0.035507 0.711254 0.553756 0.073 Uiso 1 1 calc R U . . .
H15B H -0.002958 0.746110 0.520919 0.073 Uiso 1 1 calc R U . . .
H15C H -0.007502 0.768769 0.599578 0.073 Uiso 1 1 calc R U . . .
C16 C 0.22537(11) 0.66278(9) 0.64017(16) 0.0321(4) Uani 1 1 d . . . . .
C17 C 0.23434(14) 0.71525(11) 0.6695(2) 0.0456(6) Uani 1 1 d . . . . .
H17 H 0.214929 0.728381 0.694957 0.055 Uiso 1 1 calc R U . . .
C18 C 0.27137(17) 0.74894(13) 0.6622(3) 0.0616(9) Uani 1 1 d . . . . .
H18 H 0.277030 0.784975 0.682283 0.074 Uiso 1 1 calc R U . . .
C19 C 0.29994(18) 0.73027(16) 0.6259(3) 0.0670(10) Uani 1 1 d . . . . .
H19 H 0.325819 0.753240 0.621790 0.080 Uiso 1 1 calc R U . . .
C20 C 0.29104(19) 0.67866(17) 0.5956(3) 0.0683(10) Uani 1 1 d . . . . .
H20 H 0.310343 0.666091 0.569731 0.082 Uiso 1 1 calc R U . . .
C21 C 0.25402(15) 0.64431(13) 0.6024(2) 0.0498(7) Uani 1 1 d . . . . .
H21 H 0.248239 0.608446 0.581444 0.060 Uiso 1 1 calc R U . . .
C22 C 0.12346(10) 0.58707(9) 0.54913(15) 0.0296(4) Uani 1 1 d . . . . .
C23 C 0.09661(12) 0.53983(11) 0.54767(18) 0.0390(5) Uani 1 1 d . . . . .
H23 H 0.113145 0.521957 0.605517 0.047 Uiso 1 1 calc R U . . .
C24 C 0.04565(14) 0.51856(13) 0.4620(2) 0.0509(7) Uani 1 1 d . . . . .
H24 H 0.027171 0.486189 0.460877 0.061 Uiso 1 1 calc R U . . .
C25 C 0.02203(16) 0.54484(18) 0.3783(2) 0.0662(10) Uani 1 1 d . . . . .
H25 H -0.012713 0.530382 0.319394 0.079 Uiso 1 1 calc R U . . .
C26 C 0.04839(18) 0.59160(19) 0.3798(2) 0.0732(11) Uani 1 1 d . . . . .
H26 H 0.031376 0.609588 0.321829 0.088 Uiso 1 1 calc R U . . .
C27 C 0.09939(14) 0.61292(13) 0.46444(18) 0.0482(7) Uani 1 1 d . . . . .
H27 H 0.117891 0.645064 0.464771 0.058 Uiso 1 1 calc R U . . .
C28 C 0.36716(13) 0.64139(11) 0.8631(2) 0.0457(6) Uani 1 1 d . . . . .
H28A H 0.360808 0.657952 0.808311 0.069 Uiso 1 1 calc R U . . .
H28B H 0.403304 0.657788 0.921769 0.069 Uiso 1 1 calc R U . . .
H28C H 0.329777 0.646681 0.858319 0.069 Uiso 1 1 calc R U . . .
C29 C 0.37870(11) 0.58308(10) 0.86429(15) 0.0339(5) Uani 1 1 d . . . . .
C30 C 0.43122(11) 0.56506(11) 0.87037(16) 0.0383(6) Uani 1 1 d . . . . .
C31 C 0.46773(14) 0.60124(14) 0.86300(19) 0.0516(8) Uani 1 1 d . . . . .
H31 H 0.459898 0.638451 0.858605 0.062 Uiso 1 1 calc R U . . .
C32 C 0.51469(15) 0.58223(18) 0.8622(2) 0.0652(11) Uani 1 1 d . . . . .
H32 H 0.539146 0.606560 0.857214 0.078 Uiso 1 1 calc R U . . .
C33 C 0.52666(14) 0.52823(17) 0.8686(2) 0.0595(10) Uani 1 1 d . . . . .
H33 H 0.558407 0.515798 0.866087 0.071 Uiso 1 1 calc R U . . .
C34 C 0.49328(12) 0.49238(15) 0.87864(18) 0.0482(7) Uani 1 1 d . . . . .
H34 H 0.503229 0.455502 0.885842 0.058 Uiso 1 1 calc R U . . .
C35 C 0.44419(10) 0.51017(12) 0.87826(15) 0.0364(5) Uani 1 1 d . . . . .
C36 C 0.40474(10) 0.47388(10) 0.88201(15) 0.0317(5) Uani 1 1 d . . . . .
C37 C 0.35276(10) 0.49505(9) 0.87075(14) 0.0267(4) Uani 1 1 d . . . . .
C38 C 0.31159(10) 0.46018(9) 0.87001(14) 0.0265(4) Uani 1 1 d . . . . .
C39 C 0.32426(11) 0.40630(10) 0.88325(17) 0.0341(5) Uani 1 1 d . . . . .
H39 H 0.296847 0.383128 0.883410 0.041 Uiso 1 1 calc R U . . .
C40 C 0.37669(12) 0.38472(11) 0.8965(2) 0.0415(6) Uani 1 1 d . . . . .
C41 C 0.41510(11) 0.41870(11) 0.89394(18) 0.0395(5) Uani 1 1 d . . . . .
H41 H 0.449757 0.404338 0.900471 0.047 Uiso 1 1 calc R U . . .
C42 C 0.38993(16) 0.32588(13) 0.9130(3) 0.0646(9) Uani 1 1 d . . . . .
H42A H 0.388467 0.310635 0.861491 0.097 Uiso 1 1 calc R U . . .
H42B H 0.358416 0.308530 0.914436 0.097 Uiso 1 1 calc R U . . .
H42C H 0.431547 0.320146 0.973800 0.097 Uiso 1 1 calc R U . . .
C43 C 0.25201(10) 0.49109(9) 0.95300(14) 0.0288(4) Uani 1 1 d . . . . .
C44 C 0.20634(12) 0.51756(11) 0.95091(17) 0.0372(5) Uani 1 1 d . . . . .
H44 H 0.169214 0.529561 0.892055 0.045 Uiso 1 1 calc R U . . .
C45 C 0.21484(15) 0.52646(14) 1.03453(19) 0.0488(7) Uani 1 1 d . . . . .
H45 H 0.183074 0.543555 1.032648 0.059 Uiso 1 1 calc R U . . .
C46 C 0.26950(16) 0.51042(15) 1.12020(19) 0.0545(8) Uani 1 1 d . . . . .
H46 H 0.275884 0.517477 1.177561 0.065 Uiso 1 1 calc R U . . .
C47 C 0.31484(15) 0.48424(14) 1.12305(18) 0.0516(7) Uani 1 1 d . . . . .
H47 H 0.352346 0.473204 1.182335 0.062 Uiso 1 1 calc R U . . .
C48 C 0.30597(12) 0.47383(12) 1.03934(16) 0.0391(5) Uani 1 1 d . . . . .
H48 H 0.336916 0.454912 1.041440 0.047 Uiso 1 1 calc R U . . .
C49 C 0.18441(10) 0.43408(8) 0.77611(15) 0.0257(4) Uani 1 1 d . . . . .
C50 C 0.15933(11) 0.40476(10) 0.81088(18) 0.0357(5) Uani 1 1 d . . . . .
H50 H 0.171108 0.412803 0.871690 0.043 Uiso 1 1 calc R U . . .
C51 C 0.11724(13) 0.36389(11) 0.7572(2) 0.0474(6) Uani 1 1 d . . . . .
H51 H 0.100235 0.344181 0.781437 0.057 Uiso 1 1 calc R U . . .
C52 C 0.09998(14) 0.35172(11) 0.6693(2) 0.0503(7) Uani 1 1 d . . . . .
H52 H 0.070791 0.323925 0.632552 0.060 Uiso 1 1 calc R U . . .
C53 C 0.12502(15) 0.37985(12) 0.6346(2) 0.0505(7) Uani 1 1 d . . . . .
H53 H 0.113732 0.370946 0.574409 0.061 Uiso 1 1 calc R U . . .
C54 C 0.16664(14) 0.42111(11) 0.68705(18) 0.0416(6) Uani 1 1 d . . . . .
H54 H 0.183193 0.440711 0.662068 0.050 Uiso 1 1 calc R U . . .
Cu1 Cu 0.24717(2) 0.56911(2) 0.79894(2) 0.02593(7) Uani 1 1 d . . . . .
F1 F -0.0239(2) 0.75916(14) 0.3099(4) 0.1563(18) Uani 1 1 d . . . . .
F2 F 0.0521(3) 0.71635(14) 0.3186(4) 0.206(3) Uani 1 1 d . . . . .
F3A F 0.0429(7) 0.8075(5) 0.2937(11) 0.128(6) Uani 0.5 1 d . . P A -1
F3B F 0.0563(7) 0.7993(6) 0.3378(11) 0.119(4) Uani 0.5 1 d . . P A -2
F4 F 0.52777(13) 0.36306(16) 0.85675(17) 0.1274(14) Uani 1 1 d . . . . .
F5A F 0.4617(2) 0.41855(13) 0.7202(3) 0.0523(9) Uani 0.5 1 d . . P B -1
F6A F 0.4349(2) 0.33876(17) 0.7370(4) 0.0693(12) Uani 0.5 1 d . . P B -1
F5B F 0.4446(2) 0.3858(3) 0.7279(4) 0.098(2) Uani 0.5 1 d . . P B -2
F6B F 0.4716(2) 0.30636(17) 0.7106(3) 0.0834(15) Uani 0.5 1 d . . P B -2
N1 N 0.23032(9) 0.63260(7) 0.85856(13) 0.0305(4) Uani 1 1 d . . . . .
N2 N 0.33969(8) 0.54967(8) 0.85940(12) 0.0279(3) Uani 1 1 d . . . . .
P1 P 0.18712(3) 0.61435(2) 0.66397(4) 0.02540(11) Uani 1 1 d . . . . .
P2 P 0.24046(2) 0.48801(2) 0.84220(4) 0.02300(10) Uani 1 1 d . . . . .
P3 P 0.000000 0.75888(5) 0.250000 0.1168(9) Uani 1 2 d S T P . .
P4 P 0.500000 0.36324(4) 0.750000 0.0519(3) Uani 1 2 d S T P . .
Cl1 Cl 1.05228(8) 0.60624(7) 0.85135(12) 0.1238(6) Uani 1 1 d . . . . .
C55 C 0.9674(6) 0.5871(4) 0.7668(9) 0.126(5) Uani 0.5 1 d . . P C -1

loop_
_atom_site_aniso_label
_atom_site_aniso_U_11
_atom_site_aniso_U_22
_atom_site_aniso_U_33
_atom_site_aniso_U_23
_atom_site_aniso_U_13
_atom_site_aniso_U_12
C1 0.0521(15) 0.0499(15) 0.0285(11) -0.0133(10) 0.0238(11) -0.0120(12)
C2 0.0500(14) 0.0348(11) 0.0322(11) -0.0124(9) 0.0311(11) -0.0148(10)
C3 0.0617(16) 0.0366(12) 0.0432(13) -0.0205(10) 0.0428(13) -0.0228(11)
C4 0.077(2) 0.0521(16) 0.0439(14) -0.0236(12) 0.0471(15) -0.0274(15)
C5 0.095(3) 0.0636(19) 0.0563(18) -0.0345(16) 0.063(2) -0.0371(19)
C6 0.090(2) 0.0577(18) 0.075(2) -0.0368(16) 0.074(2) -0.0323(17)
C7 0.0726(19) 0.0437(14) 0.0698(19) -0.0275(13) 0.0624(17) -0.0233(13)
C8 0.0614(16) 0.0320(11) 0.0527(14) -0.0199(10) 0.0491(14) -0.0203(11)
C9 0.0526(14) 0.0263(10) 0.0484(13) -0.0139(9) 0.0428(12) -0.0126(9)
C10 0.0438(12) 0.0241(9) 0.0377(11) -0.0084(8) 0.0332(10) -0.0089(8)
C11 0.0374(11) 0.0265(9) 0.0342(10) -0.0050(8) 0.0285(10) -0.0032(8)
C12 0.0393(12) 0.0301(10) 0.0410(12) -0.0038(9) 0.0303(11) -0.0013(9)
C13 0.0424(13) 0.0273(10) 0.0560(15) -0.0057(10) 0.0373(12) -0.0017(9)
C14 0.0547(15) 0.0289(11) 0.0619(16) -0.0133(10) 0.0484(14) -0.0066(10)
C15 0.0436(14) 0.0394(13) 0.0697(19) -0.0086(13) 0.0385(14) 0.0041(11)
C16 0.0352(11) 0.0367(11) 0.0323(10) 0.0043(9) 0.0250(10) 0.0008(9)
C17 0.0560(16) 0.0357(12) 0.0623(17) 0.0025(12) 0.0452(15) -0.0019(11)
C18 0.067(2) 0.0438(16) 0.090(3) 0.0061(16) 0.057(2) -0.0086(14)
C19 0.069(2) 0.069(2) 0.084(3) 0.0120(19) 0.058(2) -0.0144(17)
C20 0.077(2) 0.084(3) 0.085(3) 0.000(2) 0.071(2) -0.010(2)
C21 0.0577(17) 0.0577(17) 0.0607(17) -0.0069(14) 0.0500(16) -0.0077(13)
C22 0.0324(10) 0.0370(11) 0.0250(9) -0.0022(8) 0.0207(9) 0.0032(8)
C23 0.0433(13) 0.0443(13) 0.0327(11) -0.0071(10) 0.0253(11) -0.0057(10)
C24 0.0478(15) 0.0586(17) 0.0469(15) -0.0182(13) 0.0298(13) -0.0159(13)
C25 0.0463(17) 0.102(3) 0.0309(14) -0.0135(16) 0.0145(13) -0.0134(18)
C26 0.063(2) 0.104(3) 0.0261(13) 0.0059(16) 0.0148(14) -0.017(2)
C27 0.0490(15) 0.0601(17) 0.0287(12) 0.0057(11) 0.0210(11) -0.0027(13)
C28 0.0444(14) 0.0447(14) 0.0430(14) -0.0066(11) 0.0248(12) -0.0198(11)
C29 0.0318(11) 0.0463(13) 0.0217(9) -0.0063(8) 0.0157(9) -0.0146(9)
C30 0.0308(11) 0.0638(16) 0.0224(9) -0.0097(10) 0.0176(9) -0.0191(11)
C31 0.0458(15) 0.079(2) 0.0372(13) -0.0135(13) 0.0293(12) -0.0310(14)
C32 0.0522(17) 0.116(3) 0.0472(16) -0.0299(18) 0.0405(15) -0.0484(19)
C33 0.0428(15) 0.106(3) 0.0483(16) -0.0315(17) 0.0375(14) -0.0311(17)
C34 0.0326(12) 0.087(2) 0.0336(12) -0.0177(13) 0.0249(11) -0.0147(13)
C35 0.0265(10) 0.0653(16) 0.0203(9) -0.0097(9) 0.0161(8) -0.0113(10)
C36 0.0239(9) 0.0516(13) 0.0222(9) -0.0072(9) 0.0156(8) -0.0040(9)
C37 0.0258(9) 0.0369(11) 0.0202(8) -0.0051(7) 0.0157(8) -0.0053(8)
C38 0.0258(9) 0.0332(10) 0.0246(9) -0.0011(7) 0.0177(8) -0.0006(8)
C39 0.0304(11) 0.0353(11) 0.0382(12) -0.0017(9) 0.0221(10) -0.0007(9)
C40 0.0346(12) 0.0418(13) 0.0457(14) -0.0074(11) 0.0239(11) 0.0032(10)
C41 0.0299(11) 0.0536(15) 0.0373(12) -0.0087(11) 0.0221(10) 0.0039(10)
C42 0.0497(17) 0.0446(16) 0.092(3) -0.0088(16) 0.0404(18) 0.0081(13)
C43 0.0298(10) 0.0403(11) 0.0218(9) -0.0012(8) 0.0188(8) -0.0052(8)
C44 0.0373(12) 0.0546(15) 0.0269(10) -0.0023(10) 0.0235(10) 0.0006(10)
C45 0.0566(16) 0.0709(19) 0.0387(13) -0.0043(13) 0.0394(13) 0.0000(14)
C46 0.0643(19) 0.082(2) 0.0296(12) -0.0020(13) 0.0352(13) -0.0038(16)
C47 0.0500(16) 0.076(2) 0.0236(11) 0.0058(12) 0.0201(11) -0.0023(14)
C48 0.0329(11) 0.0577(15) 0.0262(10) 0.0050(10) 0.0183(9) -0.0006(10)
C49 0.0250(9) 0.0283(9) 0.0267(9) 0.0003(7) 0.0175(8) -0.0010(7)
C50 0.0354(12) 0.0395(12) 0.0415(12) 0.0001(10) 0.0286(11) -0.0060(9)
C51 0.0465(15) 0.0400(13) 0.0692(19) -0.0040(12) 0.0426(15) -0.0132(11)
C52 0.0431(14) 0.0390(13) 0.0647(18) -0.0173(13) 0.0316(14) -0.0158(11)
C53 0.0572(17) 0.0500(16) 0.0428(14) -0.0186(12) 0.0304(14) -0.0172(13)
C54 0.0527(15) 0.0459(14) 0.0351(12) -0.0098(10) 0.0317(12) -0.0151(11)
Cu1 0.03127(14) 0.02799(13) 0.02310(12) -0.00271(9) 0.01919(11) -0.00270(10)
F1 0.202(4) 0.100(2) 0.306(5) -0.051(3) 0.226(4) -0.024(2)
F2 0.363(6) 0.101(2) 0.373(7) 0.116(3) 0.336(6) 0.134(3)
F3A 0.087(6) 0.058(4) 0.215(15) 0.032(7) 0.082(9) 0.001(4)
F3B 0.090(7) 0.104(9) 0.175(12) 0.019(6) 0.088(8) 0.014(5)
F4 0.0898(18) 0.207(4) 0.0536(13) 0.0393(17) 0.0292(13) -0.052(2)
F5A 0.074(3) 0.0288(15) 0.052(2) 0.0105(14) 0.039(2) 0.0080(15)
F6A 0.067(3) 0.050(2) 0.095(3) 0.016(2) 0.053(2) -0.0068(19)
F5B 0.041(2) 0.176(7) 0.073(3) -0.055(4) 0.033(2) 0.004(3)
F6B 0.125(4) 0.067(2) 0.090(3) -0.034(2) 0.083(3) -0.066(3)
N1 0.0409(10) 0.0303(9) 0.0289(9) -0.0090(7) 0.0259(8) -0.0081(7)
N2 0.0274(8) 0.0365(9) 0.0215(8) -0.0046(7) 0.0161(7) -0.0085(7)
P1 0.0324(3) 0.0276(2) 0.0247(2) -0.00157(18) 0.0220(2) 0.00036(19)
P2 0.0242(2) 0.0294(2) 0.0208(2) -0.00130(18) 0.01668(19) -0.00271(18)
P3 0.1522(17) 0.0273(6) 0.279(3) 0.000 0.187(2) 0.000
P4 0.0559(6) 0.0295(4) 0.0526(6) 0.000 0.0251(5) 0.000
Cl1 0.1188(11) 0.1249(12) 0.1078(11) 0.0192(9) 0.0609(9) -0.0263(9)
C55 0.129(9) 0.050(4) 0.130(9) 0.019(5) 0.047(7) 0.057(5)

loop_
_atom_type_symbol
_atom_type_description
_atom_type_scat_dispersion_real
_atom_type_scat_dispersion_imag
_atom_type_scat_source
C C 0.0033 0.0016 'International Tables Vol C Tables 4.2.6.8 and 6.1.1.4'
H H 0.0000 0.0000 'International Tables Vol C Tables 4.2.6.8 and 6.1.1.4'
Cl Cl 0.1484 0.1585 'International Tables Vol C Tables 4.2.6.8 and 6.1.1.4'
Cu Cu 0.3201 1.2651 'International Tables Vol C Tables 4.2.6.8 and 6.1.1.4'
F F 0.0171 0.0103 'International Tables Vol C Tables 4.2.6.8 and 6.1.1.4'
N N 0.0061 0.0033 'International Tables Vol C Tables 4.2.6.8 and 6.1.1.4'
P P 0.1023 0.0942 'International Tables Vol C Tables 4.2.6.8 and 6.1.1.4'

loop_
_geom_angle_atom_site_label_1
_geom_angle_atom_site_label_2
_geom_angle_atom_site_label_3
_geom_angle
_geom_angle_site_symmetry_1
_geom_angle_site_symmetry_3
C2 C1 H1A 109.5 . .
C2 C1 H1B 109.5 . .
H1A C1 H1B 109.5 . .
C2 C1 H1C 109.5 . .
H1A C1 H1C 109.5 . .
H1B C1 H1C 109.5 . .
N1 C2 C3 122.1(3) . .
N1 C2 C1 118.1(2) . .
C3 C2 C1 119.8(2) . .
C8 C3 C4 119.8(2) . .
C8 C3 C2 119.8(2) . .
C4 C3 C2 120.3(3) . .
C5 C4 C3 119.4(3) . .
C5 C4 H4 120.3 . .
C3 C4 H4 120.3 . .
C4 C5 C6 120.6(3) . .
C4 C5 H5 119.7 . .
C6 C5 H5 119.7 . .
C7 C6 C5 121.0(3) . .
C7 C6 H6 119.5 . .
C5 C6 H6 119.5 . .
C6 C7 C8 119.9(3) . .
C6 C7 H7 120.1 . .
C8 C7 H7 120.1 . .
C3 C8 C7 119.3(3) . .
C3 C8 C9 118.0(2) . .
C7 C8 C9 122.7(3) . .
C10 C9 C14 118.2(2) . .
C10 C9 C8 118.2(2) . .
C14 C9 C8 123.6(2) . .
N1 C10 C9 122.1(2) . .
N1 C10 C11 118.27(18) . .
C9 C10 C11 119.6(2) . .
C12 C11 C10 119.7(2) . .
C12 C11 P1 122.61(17) . .
C10 C11 P1 117.65(17) . .
C11 C12 C13 121.5(2) . .
C11 C12 H12 119.3 . .
C13 C12 H12 119.3 . .
C14 C13 C12 118.4(2) . .
C14 C13 C15 122.3(2) . .
C12 C13 C15 119.3(2) . .
C13 C14 C9 122.6(2) . .
C13 C14 H14 118.7 . .
C9 C14 H14 118.7 . .
C13 C15 H15A 109.5 . .
C13 C15 H15B 109.5 . .
H15A C15 H15B 109.5 . .
C13 C15 H15C 109.5 . .
H15A C15 H15C 109.5 . .
H15B C15 H15C 109.5 . .
C17 C16 C21 118.8(2) . .
C17 C16 P1 122.49(18) . .
C21 C16 P1 118.1(2) . .
C16 C17 C18 120.7(3) . .
C16 C17 H17 119.7 . .
C18 C17 H17 119.7 . .
C19 C18 C17 120.1(3) . .
C19 C18 H18 119.9 . .
C17 C18 H18 119.9 . .
C20 C19 C18 119.9(3) . .
C20 C19 H19 120.1 . .
C18 C19 H19 120.1 . .
C19 C20 C21 120.8(3) . .
C19 C20 H20 119.6 . .
C21 C20 H20 119.6 . .
C20 C21 C16 119.7(3) . .
C20 C21 H21 120.1 . .
C16 C21 H21 120.1 . .
C23 C22 C27 119.7(2) . .
C23 C22 P1 117.74(17) . .
C27 C22 P1 122.5(2) . .
C22 C23 C24 120.2(3) . .
C22 C23 H23 119.9 . .
C24 C23 H23 119.9 . .
C25 C24 C23 119.4(3) . .
C25 C24 H24 120.3 . .
C23 C24 H24 120.3 . .
C26 C25 C24 120.4(3) . .
C26 C25 H25 119.8 . .
C24 C25 H25 119.8 . .
C25 C26 C27 120.7(3) . .
C25 C26 H26 119.6 . .
C27 C26 H26 119.6 . .
C26 C27 C22 119.5(3) . .
C26 C27 H27 120.2 . .
C22 C27 H27 120.2 . .
C29 C28 H28A 109.5 . .
C29 C28 H28B 109.5 . .
H28A C28 H28B 109.5 . .
C29 C28 H28C 109.5 . .
H28A C28 H28C 109.5 . .
H28B C28 H28C 109.5 . .
N2 C29 C30 122.2(2) . .
N2 C29 C28 117.9(2) . .
C30 C29 C28 119.9(2) . .
C35 C30 C31 119.3(3) . .
C35 C30 C29 119.4(2) . .
C31 C30 C29 121.2(3) . .
C32 C31 C30 119.7(3) . .
C32 C31 H31 120.2 . .
C30 C31 H31 120.2 . .
C31 C32 C33 120.8(3) . .
C31 C32 H32 119.6 . .
C33 C32 H32 119.6 . .
C34 C33 C32 120.8(3) . .
C34 C33 H33 119.6 . .
C32 C33 H33 119.6 . .
C33 C34 C35 120.1(3) . .
C33 C34 H34 120.0 . .
C35 C34 H34 120.0 . .
C30 C35 C34 119.3(2) . .
C30 C35 C36 118.2(2) . .
C34 C35 C36 122.4(3) . .
C41 C36 C37 118.9(2) . .
C41 C36 C35 122.9(2) . .
C37 C36 C35 118.1(2) . .
N2 C37 C36 122.2(2) . .
N2 C37 C38 118.27(19) . .
C36 C37 C38 119.5(2) . .
C39 C38 C37 119.36(19) . .
C39 C38 P2 122.30(16) . .
C37 C38 P2 118.16(16) . .
C38 C39 C40 121.8(2) . .
C38 C39 H39 119.1 . .
C40 C39 H39 119.1 . .
C41 C40 C39 118.3(2) . .
C41 C40 C42 121.3(3) . .
C39 C40 C42 120.4(3) . .
C40 C41 C36 122.1(2) . .
C40 C41 H41 119.0 . .
C36 C41 H41 119.0 . .
C40 C42 H42A 109.5 . .
C40 C42 H42B 109.5 . .
H42A C42 H42B 109.5 . .
C40 C42 H42C 109.5 . .
H42A C42 H42C 109.5 . .
H42B C42 H42C 109.5 . .
C48 C43 C44 119.3(2) . .
C48 C43 P2 123.56(17) . .
C44 C43 P2 116.81(16) . .
C45 C44 C43 120.3(2) . .
C45 C44 H44 119.8 . .
C43 C44 H44 119.8 . .
C46 C45 C44 119.8(3) . .
C46 C45 H45 120.1 . .
C44 C45 H45 120.1 . .
C47 C46 C45 120.3(2) . .
C47 C46 H46 119.8 . .
C45 C46 H46 119.8 . .
C46 C47 C48 120.3(3) . .
C46 C47 H47 119.9 . .
C48 C47 H47 119.9 . .
C43 C48 C47 120.0(3) . .
C43 C48 H48 120.0 . .
C47 C48 H48 120.0 . .
C50 C49 C54 118.5(2) . .
C50 C49 P2 123.26(17) . .
C54 C49 P2 118.22(16) . .
C51 C50 C49 120.4(2) . .
C51 C50 H50 119.8 . .
C49 C50 H50 119.8 . .
C52 C51 C50 120.4(2) . .
C52 C51 H51 119.8 . .
C50 C51 H51 119.8 . .
C53 C52 C51 119.9(2) . .
C53 C52 H52 120.1 . .
C51 C52 H52 120.1 . .
C52 C53 C54 120.3(3) . .
C52 C53 H53 119.8 . .
C54 C53 H53 119.8 . .
C53 C54 C49 120.5(2) . .
C53 C54 H54 119.7 . .
C49 C54 H54 119.7 . .
N2 Cu1 N1 118.93(7) . .
N2 Cu1 P1 121.21(5) . .
N1 Cu1 P1 85.63(5) . .
N2 Cu1 P2 86.65(5) . .
N1 Cu1 P2 114.67(5) . .
P1 Cu1 P2 133.23(2) . .
C2 N1 C10 119.6(2) . .
C2 N1 Cu1 125.03(17) . .
C10 N1 Cu1 113.48(13) . .
C29 N2 C37 119.5(2) . .
C29 N2 Cu1 123.54(17) . .
C37 N2 Cu1 114.82(13) . .
C22 P1 C16 105.55(11) . .
C22 P1 C11 102.79(10) . .
C16 P1 C11 104.14(10) . .
C22 P1 Cu1 125.81(8) . .
C16 P1 Cu1 117.26(8) . .
C11 P1 Cu1 97.53(7) . .
C43 P2 C38 106.86(10) . .
C43 P2 C49 104.38(10) . .
C38 P2 C49 102.39(10) . .
C43 P2 Cu1 110.43(8) . .
C38 P2 Cu1 98.05(7) . .
C49 P2 Cu1 132.01(7) . .
F3A P3 F1 99.0(7) . .
F3A P3 F1 80.6(7) . 2
F1 P3 F1 179.5(3) . 2
F3A P3 F2 96.2(5) . .
F1 P3 F2 91.4(2) . .
F1 P3 F2 88.9(2) 2 .
F3A P3 F2 166.0(5) . 2
F1 P3 F2 88.9(2) . 2
F1 P3 F2 91.4(2) 2 2
F2 P3 F2 95.1(4) . 2
F1 P3 F3B 83.2(6) . .
F1 P3 F3B 96.5(6) 2 .
F2 P3 F3B 79.8(5) . .
F2 P3 F3B 170.5(5) 2 .
F5B P4 F4 87.8(3) . .
F4 P4 F4 179.7(3) 2_656 .
F5B P4 F6B 95.4(4) . .
F4 P4 F6B 73.6(2) 2_656 .
F4 P4 F6B 106.1(2) . .
F4 P4 F5A 82.93(18) 2_656 .
F4 P4 F5A 97.4(2) . .
F4 P4 F6A 99.2(2) 2_656 .
F4 P4 F6A 80.72(19) . .
F5A P4 F6A 82.1(2) . .

loop_
_geom_bond_atom_site_label_1
_geom_bond_atom_site_label_2
_geom_bond_distance
C1 C2 1.491(4)
C1 H1A 0.9800
C1 H1B 0.9800
C1 H1C 0.9800
C2 N1 1.311(3)
C2 C3 1.449(3)
C3 C8 1.396(4)
C3 C4 1.423(4)
C4 C5 1.376(4)
C4 H4 0.9500
C5 C6 1.384(6)
C5 H5 0.9500
C6 C7 1.378(4)
C6 H6 0.9500
C7 C8 1.411(3)
C7 H7 0.9500
C8 C9 1.452(3)
C9 C10 1.410(3)
C9 C14 1.411(4)
C10 N1 1.400(3)
C10 C11 1.419(3)
C11 C12 1.378(3)
C11 P1 1.820(2)
C12 C13 1.405(3)
C12 H12 0.9500
C13 C14 1.370(4)
C13 C15 1.511(4)
C14 H14 0.9500
C15 H15A 0.9800
C15 H15B 0.9800
C15 H15C 0.9800
C16 C17 1.382(4)
C16 C21 1.398(3)
C16 P1 1.820(2)
C17 C18 1.387(4)
C17 H17 0.9500
C18 C19 1.376(5)
C18 H18 0.9500
C19 C20 1.366(6)
C19 H19 0.9500
C20 C21 1.391(4)
C20 H20 0.9500
C21 H21 0.9500
C22 C23 1.385(4)
C22 C27 1.388(3)
C22 P1 1.812(2)
C23 C24 1.388(4)
C23 H23 0.9500
C24 C25 1.381(5)
C24 H24 0.9500
C25 C26 1.368(6)
C25 H25 0.9500
C26 C27 1.380(4)
C26 H26 0.9500
C27 H27 0.9500
C28 C29 1.494(4)
C28 H28A 0.9800
C28 H28B 0.9800
C28 H28C 0.9800
C29 N2 1.316(3)
C29 C30 1.443(4)
C30 C35 1.407(4)
C30 C31 1.415(3)
C31 C32 1.378(5)
C31 H31 0.9500
C32 C33 1.381(6)
C32 H32 0.9500
C33 C34 1.371(4)
C33 H33 0.9500
C34 C35 1.410(3)
C34 H34 0.9500
C35 C36 1.445(3)
C36 C41 1.402(4)
C36 C37 1.408(3)
C37 N2 1.399(3)
C37 C38 1.419(3)
C38 C39 1.379(3)
C38 P2 1.818(2)
C39 C40 1.406(3)
C39 H39 0.9500
C40 C41 1.376(4)
C40 C42 1.505(4)
C41 H41 0.9500
C42 H42A 0.9800
C42 H42B 0.9800
C42 H42C 0.9800
C43 C48 1.386(3)
C43 C44 1.394(3)
C43 P2 1.815(2)
C44 C45 1.390(3)
C44 H44 0.9500
C45 C46 1.378(4)
C45 H45 0.9500
C46 C47 1.375(5)
C46 H46 0.9500
C47 C48 1.393(4)
C47 H47 0.9500
C48 H48 0.9500
C49 C50 1.392(3)
C49 C54 1.393(3)
C49 P2 1.822(2)
C50 C51 1.386(4)
C50 H50 0.9500
C51 C52 1.375(4)
C51 H51 0.9500
C52 C53 1.374(4)
C52 H52 0.9500
C53 C54 1.385(4)
C53 H53 0.9500
C54 H54 0.9500
Cu1 N2 2.0951(19)
Cu1 N1 2.1251(18)
Cu1 P1 2.2162(6)
Cu1 P2 2.2265(6)
F1 P3 1.570(3)
F2 P3 1.581(4)
F3A P3 1.527(14)
F3B P3 1.692(18)
F4 P4 1.565(3)
F5A P4 1.615(4)
F6A P4 1.755(4)
F5B P4 1.423(4)
F6B P4 1.567(4)
Cl1 C55 1.878(13)
